data_7715731
loop_
_publ_author_name
'Wang, Xiaobai'
'R&#xfc;ttger, Franziska'
'Kretsch, Johannes'
'Kreyenschmidt, Anne'
'Herbst-Irmer, Regine'
'Stalke, Dietmar'

_publ_section_title
;
 Boron bis-(4-methylbenzoxazol-2-yl)-methanide complexes.
;
_journal_issue 19
_journal_name_full 'Dalton transactions (Cambridge, England : 2003)'
_journal_page_first 8264
_journal_page_last 8268
_journal_paper_doi 10.1039/d4dt00522h
_journal_volume 53
_journal_year 2024
_chemical_formula_moiety 'C17 H13 B F2 N2 O2'
_chemical_formula_sum 'C17 H13 B F2 N2 O2'
_chemical_formula_weight 326.10
_space_group_crystal_system orthorhombic
_space_group_IT_number 62
_space_group_name_Hall '-P 2ac 2n'
_space_group_name_H-M_alt 'P n m a'
_atom_sites_solution_hydrogens geom
_audit_creation_method SHELXL-2019/1
_audit_update_record
;
2024-02-15 deposited with the CCDC.	2024-04-11 downloaded from the CCDC.
;
_cell_angle_alpha 90
_cell_angle_beta 90
_cell_angle_gamma 90
_cell_formula_units_Z 4
_cell_length_a 15.378(3)
_cell_length_b 6.800(2)
_cell_length_c 13.574(3)
_cell_measurement_reflns_used 9997
_cell_measurement_temperature 100(2)
_cell_measurement_theta_max 27.109
_cell_measurement_theta_min 2.649
_cell_volume 1419.4(6)
_computing_cell_refinement 'Bruker SAINT V8.38A'
_computing_data_collection 'Bruker APEX2 v2012.2'
_computing_data_reduction 'Bruker SAINT V8.38A'
_computing_molecular_graphics 'XP Version 5.1'
_computing_publication_material 'XP Version 5.1'
_computing_structure_refinement 'SHELXL-2019/1 (Sheldrick, 2019)'
_computing_structure_solution 'SHELXT(Sheldrick,Acta Cryst.(2015)A71,3-8)'
_diffrn_ambient_temperature 100(2)
_diffrn_detector_type 'Bruker APEX-II CCD'
_diffrn_measured_fraction_theta_full 1.000
_diffrn_measured_fraction_theta_max 1.000
_diffrn_measurement_device_type 'Bruker Smart APEX II Quazar'
_diffrn_measurement_method '\f and \w scans'
_diffrn_radiation_type MoK\a
_diffrn_radiation_wavelength 0.71073
_diffrn_reflns_av_R_equivalents 0.0332
_diffrn_reflns_av_unetI/netI 0.0104
_diffrn_reflns_Laue_measured_fraction_full 1.000
_diffrn_reflns_Laue_measured_fraction_max 1.000
_diffrn_reflns_limit_h_max 19
_diffrn_reflns_limit_h_min -19
_diffrn_reflns_limit_k_max 8
_diffrn_reflns_limit_k_min -8
_diffrn_reflns_limit_l_max 17
_diffrn_reflns_limit_l_min -17
_diffrn_reflns_number 34861
_diffrn_reflns_point_group_measured_fraction_full 1.000
_diffrn_reflns_point_group_measured_fraction_max 1.000
_diffrn_reflns_theta_full 25.242
_diffrn_reflns_theta_max 27.114
_diffrn_reflns_theta_min 2.001
_diffrn_source 'Incoatec Microsource'
_exptl_absorpt_coefficient_mu 0.118
_exptl_absorpt_correction_T_max 0.7455
_exptl_absorpt_correction_T_min 0.7081
_exptl_absorpt_correction_type multi-scan
_exptl_absorpt_process_details SADABS-2016/2
_exptl_crystal_colour yellow
_exptl_crystal_density_diffrn 1.526
_exptl_crystal_description needle
_exptl_crystal_F_000 672
_exptl_crystal_size_max 0.412
_exptl_crystal_size_mid 0.094
_exptl_crystal_size_min 0.046
_refine_diff_density_max 0.367
_refine_diff_density_min -0.285
_refine_diff_density_rms 0.048
_refine_ls_extinction_method none
_refine_ls_goodness_of_fit_ref 1.060
_refine_ls_hydrogen_treatment constr
_refine_ls_matrix_type full
_refine_ls_number_parameters 144
_refine_ls_number_reflns 1707
_refine_ls_number_restraints 0
_refine_ls_restrained_S_all 1.060
_refine_ls_R_factor_all 0.0389
_refine_ls_R_factor_gt 0.0336
_refine_ls_shift/su_max 0.000
_refine_ls_shift/su_mean 0.000
_refine_ls_structure_factor_coef Fsqd
_refine_ls_weighting_details 'w=1/[\s^2^(Fo^2^)+(0.0426P)^2^+0.9069P] where P=(Fo^2^+2Fc^2^)/3'
_refine_ls_weighting_scheme calc
_refine_ls_wR_factor_gt 0.0892
_refine_ls_wR_factor_ref 0.0944
_reflns_Friedel_coverage 0.000
_reflns_number_gt 1516
_reflns_number_total 1707
_reflns_threshold_expression 'I > 2\s(I)'
_cod_data_source_file d4dt00522h2.cif
_cod_data_source_block test
_cod_depositor_comments 'Adding full bibliography for 7715728--7715731.cif.'
_cod_database_code 7715731
_shelx_shelxl_version_number 2019/1
_shelx_space_group_comment
;
The symmetry employed for this shelxl refinement is uniquely defined
by the following loop, which should always be used as a source of
symmetry information in preference to the above space-group names.
They are only intended as comments.
;

loop_
_space_group_symop_operation_xyz
'x, y, z'
'-x+1/2, -y, z+1/2'
'-x, y+1/2, -z'
'x+1/2, -y+1/2, -z+1/2'
'-x, -y, -z'
'x-1/2, y, -z-1/2'
'x, -y-1/2, z'
'-x-1/2, y-1/2, z-1/2'

loop_
_atom_site_label
_atom_site_type_symbol
_atom_site_fract_x
_atom_site_fract_y
_atom_site_fract_z
_atom_site_U_iso_or_equiv
_atom_site_adp_type
_atom_site_occupancy
_atom_site_site_symmetry_order
_atom_site_calc_flag
_atom_site_refinement_flags_posn
_atom_site_refinement_flags_adp
_atom_site_refinement_flags_occupancy
_atom_site_disorder_assembly
_atom_site_disorder_group
F1 F 0.64084(5) 0.58296(12) 0.43298(5) 0.0227(2) Uani 1 1 d . . . . .
B1 B 0.68964(12) 0.750000 0.45186(14) 0.0174(4) Uani 1 2 d S T P . .
O1 O 0.91485(8) 0.750000 0.35053(9) 0.0211(3) Uani 1 2 d S T P . .
N1 N 0.77289(9) 0.750000 0.38645(10) 0.0174(3) Uani 1 2 d S T P . .
C1 C 0.78051(11) 0.750000 0.28241(12) 0.0168(4) Uani 1 2 d S T P . .
N2 N 0.72241(9) 0.750000 0.56130(10) 0.0171(3) Uani 1 2 d S T P . .
O2 O 0.81903(8) 0.750000 0.68505(9) 0.0210(3) Uani 1 2 d S T P . .
C2 C 0.71967(11) 0.750000 0.20551(13) 0.0186(4) Uani 1 2 d S T P . .
C3 C 0.75547(12) 0.750000 0.11085(13) 0.0202(4) Uani 1 2 d S T P . .
H3 H 0.716959 0.750000 0.056128 0.024 Uiso 1 2 calc R U P . .
C4 C 0.84489(12) 0.750000 0.09240(13) 0.0203(4) Uani 1 2 d S T P . .
H4 H 0.865078 0.750000 0.026258 0.024 Uiso 1 2 calc R U P . .
C5 C 0.90471(12) 0.750000 0.16895(13) 0.0202(4) Uani 1 2 d S T P . .
H5 H 0.965720 0.750000 0.157932 0.024 Uiso 1 2 calc R U P . .
C6 C 0.86912(12) 0.750000 0.26212(13) 0.0181(4) Uani 1 2 d S T P . .
C7 C 0.85417(11) 0.750000 0.42229(13) 0.0193(4) Uani 1 2 d S T P . .
C9 C 0.80716(12) 0.750000 0.58603(13) 0.0194(4) Uani 1 2 d S T P . .
C8 C 0.87669(12) 0.750000 0.52134(13) 0.0225(4) Uani 1 2 d S T P . .
H8 H 0.935415 0.750000 0.543060 0.027 Uiso 1 2 calc R U P . .
C10 C 0.73603(11) 0.750000 0.72626(13) 0.0182(4) Uani 1 2 d S T P . .
C11 C 0.71721(12) 0.750000 0.82553(13) 0.0211(4) Uani 1 2 d S T P . .
H11 H 0.761034 0.750000 0.874856 0.025 Uiso 1 2 calc R U P . .
C12 C 0.62848(13) 0.750000 0.84782(13) 0.0220(4) Uani 1 2 d S T P . .
H12 H 0.610506 0.750000 0.914781 0.026 Uiso 1 2 calc R U P . .
C13 C 0.56589(12) 0.750000 0.77354(13) 0.0205(4) Uani 1 2 d S T P . .
H13 H 0.506326 0.750000 0.792115 0.025 Uiso 1 2 calc R U P . .
C14 C 0.58623(11) 0.750000 0.67287(12) 0.0173(4) Uani 1 2 d S T P . .
C15 C 0.67513(11) 0.750000 0.65095(12) 0.0164(3) Uani 1 2 d S T P . .
C16 C 0.62266(12) 0.750000 0.21978(13) 0.0244(4) Uani 1 2 d S T P . .
H16A H 0.593989 0.774464 0.156485 0.037 Uiso 0.5 1 calc R U P . .
H16B H 0.606611 0.853516 0.266608 0.037 Uiso 0.5 1 calc R U P . .
H16C H 0.604198 0.622019 0.245557 0.037 Uiso 0.5 1 calc R U P . .
C17 C 0.51532(11) 0.750000 0.59686(13) 0.0213(4) Uani 1 2 d S T P . .
H17A H 0.527474 0.851113 0.547297 0.032 Uiso 0.5 1 calc R U P . .
H17B H 0.459484 0.778049 0.628702 0.032 Uiso 0.5 1 calc R U P . .
H17C H 0.512710 0.620839 0.564974 0.032 Uiso 0.5 1 calc R U P . .

loop_
_atom_site_aniso_label
_atom_site_aniso_U_11
_atom_site_aniso_U_22
_atom_site_aniso_U_33
_atom_site_aniso_U_23
_atom_site_aniso_U_13
_atom_site_aniso_U_12
F1 0.0224(4) 0.0290(4) 0.0167(4) -0.0015(3) 0.0000(3) -0.0064(3)
B1 0.0167(9) 0.0234(10) 0.0119(8) 0.000 0.0000(7) 0.000
O1 0.0164(6) 0.0321(7) 0.0148(6) 0.000 0.0009(5) 0.000
N1 0.0177(7) 0.0223(8) 0.0123(7) 0.000 -0.0010(5) 0.000
C1 0.0184(8) 0.0179(8) 0.0139(8) 0.000 0.0019(6) 0.000
N2 0.0159(7) 0.0221(8) 0.0134(7) 0.000 0.0010(5) 0.000
O2 0.0185(6) 0.0318(7) 0.0126(6) 0.000 -0.0011(5) 0.000
C2 0.0193(8) 0.0220(9) 0.0144(8) 0.000 0.0002(6) 0.000
C3 0.0236(9) 0.0230(9) 0.0140(8) 0.000 -0.0013(7) 0.000
C4 0.0251(9) 0.0210(9) 0.0148(8) 0.000 0.0035(7) 0.000
C5 0.0195(8) 0.0227(9) 0.0184(8) 0.000 0.0045(7) 0.000
C6 0.0193(8) 0.0192(9) 0.0159(8) 0.000 -0.0015(6) 0.000
C7 0.0174(8) 0.0237(9) 0.0167(8) 0.000 0.0017(6) 0.000
C9 0.0206(8) 0.0239(9) 0.0136(8) 0.000 -0.0034(7) 0.000
C8 0.0155(8) 0.0349(11) 0.0171(9) 0.000 -0.0017(7) 0.000
C10 0.0170(8) 0.0210(9) 0.0167(8) 0.000 0.0003(7) 0.000
C11 0.0240(9) 0.0253(9) 0.0140(8) 0.000 -0.0029(7) 0.000
C12 0.0283(10) 0.0259(10) 0.0117(8) 0.000 0.0019(7) 0.000
C13 0.0211(9) 0.0238(9) 0.0165(8) 0.000 0.0029(7) 0.000
C14 0.0193(8) 0.0180(8) 0.0145(8) 0.000 0.0004(6) 0.000
C15 0.0206(8) 0.0165(8) 0.0121(7) 0.000 0.0003(6) 0.000
C16 0.0186(9) 0.0387(11) 0.0159(8) 0.000 -0.0020(7) 0.000
C17 0.0168(8) 0.0297(10) 0.0174(8) 0.000 -0.0006(7) 0.000

loop_
_atom_type_symbol
_atom_type_description
_atom_type_scat_dispersion_real
_atom_type_scat_dispersion_imag
_atom_type_scat_source
C C 0.0033 0.0016 'International Tables Vol C Tables 4.2.6.8 and 6.1.1.4'
H H 0.0000 0.0000 'International Tables Vol C Tables 4.2.6.8 and 6.1.1.4'
B B 0.0013 0.0007 'International Tables Vol C Tables 4.2.6.8 and 6.1.1.4'
N N 0.0061 0.0033 'International Tables Vol C Tables 4.2.6.8 and 6.1.1.4'
O O 0.0106 0.0060 'International Tables Vol C Tables 4.2.6.8 and 6.1.1.4'
F F 0.0171 0.0103 'International Tables Vol C Tables 4.2.6.8 and 6.1.1.4'

loop_
_geom_angle_atom_site_label_1
_geom_angle_atom_site_label_2
_geom_angle_atom_site_label_3
_geom_angle
_geom_angle_site_symmetry_1
_geom_angle_site_symmetry_3
_geom_angle_publ_flag
F1 B1 F1 110.15(14) 7_575 . ?
F1 B1 N1 109.86(10) 7_575 . ?
F1 B1 N1 109.86(10) . . ?
F1 B1 N2 110.44(10) 7_575 . ?
F1 B1 N2 110.44(10) . . ?
N1 B1 N2 106.01(13) . . ?
C7 O1 C6 105.86(13) . . ?
C7 N1 C1 106.53(14) . . ?
C7 N1 B1 123.99(14) . . ?
C1 N1 B1 129.49(14) . . ?
C6 C1 C2 120.44(16) . . ?
C6 C1 N1 106.17(15) . . ?
C2 C1 N1 133.39(16) . . ?
C9 N2 C15 106.41(14) . . ?
C9 N2 B1 123.19(14) . . ?
C15 N2 B1 130.40(14) . . ?
C9 O2 C10 105.94(13) . . ?
C3 C2 C1 114.94(16) . . ?
C3 C2 C16 120.59(16) . . ?
C1 C2 C16 124.47(16) . . ?
C4 C3 C2 123.51(17) . . ?
C5 C4 C3 121.20(17) . . ?
C6 C5 C4 115.07(16) . . ?
C5 C6 C1 124.83(17) . . ?
C5 C6 O1 126.23(16) . . ?
C1 C6 O1 108.94(15) . . ?
N1 C7 O1 112.50(15) . . ?
N1 C7 C8 125.71(16) . . ?
O1 C7 C8 121.79(16) . . ?
N2 C9 O2 112.18(15) . . ?
N2 C9 C8 126.15(16) . . ?
O2 C9 C8 121.66(16) . . ?
C9 C8 C7 114.95(16) . . ?
C11 C10 C15 125.38(17) . . ?
C11 C10 O2 125.79(16) . . ?
C15 C10 O2 108.83(15) . . ?
C10 C11 C12 114.63(16) . . ?
C13 C12 C11 121.17(16) . . ?
C12 C13 C14 123.44(17) . . ?
C15 C14 C13 115.17(16) . . ?
C15 C14 C17 124.30(15) . . ?
C13 C14 C17 120.52(16) . . ?
C10 C15 C14 120.21(16) . . ?
C10 C15 N2 106.65(15) . . ?
C14 C15 N2 133.14(15) . . ?

loop_
_geom_bond_atom_site_label_1
_geom_bond_atom_site_label_2
_geom_bond_distance
_geom_bond_site_symmetry_2
_geom_bond_publ_flag
F1 B1 1.3853(13) . ?
B1 N1 1.558(2) . ?
B1 N2 1.569(2) . ?
O1 C7 1.349(2) . ?
O1 C6 1.391(2) . ?
N1 C7 1.341(2) . ?
N1 C1 1.417(2) . ?
C1 C6 1.390(2) . ?
C1 C2 1.402(2) . ?
N2 C9 1.346(2) . ?
N2 C15 1.418(2) . ?
O2 C9 1.356(2) . ?
O2 C10 1.393(2) . ?
C2 C3 1.398(2) . ?
C2 C16 1.504(2) . ?
C3 C4 1.398(3) . ?
C4 C5 1.388(3) . ?
C5 C6 1.378(2) . ?
C7 C8 1.388(2) . ?
C9 C8 1.384(3) . ?
C10 C11 1.378(2) . ?
C10 C15 1.387(2) . ?
C11 C12 1.398(3) . ?
C12 C13 1.394(3) . ?
C13 C14 1.402(2) . ?
C14 C15 1.399(2) . ?
C14 C17 1.501(2) . ?
